data_4502031
loop_
_publ_author_name
'Chan, Isa Y. H.'
'Nguyen, Vi T.'
'Bishop, Roger'
'Craig, Donald C.'
'Scudder, Marcia L.'

_publ_section_title
;
 The Design of &#x201C;Awkward&#x201D; Molecules Expected to Yield
 Multiple Crystal Forms30&#x2020;
;
_journal_issue 10
_journal_name_full 'Crystal Growth &amp; Design'
_journal_page_first 4582
_journal_paper_doi 10.1021/cg100883s
_journal_volume 10
_journal_year 2010
_chemical_formula_moiety 'C10 H18 O2, H2 O'
_chemical_formula_sum 'C10 H20 O3'
_chemical_formula_weight 188.3
_space_group_crystal_system monoclinic
_space_group_IT_number 14
_space_group_name_H-M_alt 'P 1 21/c 1'
_symmetry_space_group_name_Hall '-P 2ybc'
_symmetry_space_group_name_H-M 'P 1 21/c 1'
_atom_type_scat_source 'International Tables for X-ray Crystallography, Vol. IV'
_audit_creation_method 'RAELSPUB and manual entry'
_cell_angle_alpha 90
_cell_angle_beta 90.297(1)
_cell_angle_gamma 90
_cell_formula_units_Z 4
_cell_length_a 6.1656(1)
_cell_length_b 11.3559(2)
_cell_length_c 15.7414(3)
_cell_measurement_temperature 150
_cell_volume 1102.13(3)
_computing_cell_refinement 'APEXII and SAINT (Bruker,2007)'
_computing_data_collection 'APEXII (Bruker, 2007)'
_computing_data_reduction 'SAINT (Bruker, 2007)'
_computing_molecular_graphics 'ORTEP-II, (Johnson, 1976)'
_computing_publication_material 'Local programs'
_computing_structure_refinement 'RAELS, (Rae, 1996)'
_computing_structure_solution 'SIR92 (Altomare et al, 1994)'
_diffrn_ambient_temperature 150
_diffrn_measured_fraction_theta_full 0.99
_diffrn_measured_fraction_theta_max 0.99
_diffrn_measurement_device_type 'Bruker Kappa Apex II'
_diffrn_measurement_method 'omega and phi scans'
_diffrn_radiation_probe x-ray
_diffrn_radiation_type 'Mo K\a'
_diffrn_radiation_wavelength 0.71073
_diffrn_reflns_av_R_equivalents 0.071
_diffrn_reflns_limit_h_max 9
_diffrn_reflns_limit_h_min -8
_diffrn_reflns_limit_k_max 16
_diffrn_reflns_limit_k_min -16
_diffrn_reflns_limit_l_max 23
_diffrn_reflns_limit_l_min -23
_diffrn_reflns_number 16425
_diffrn_reflns_theta_max 31.4
_exptl_absorpt_coefficient_mu 0.079
_exptl_absorpt_correction_type none
_exptl_crystal_colour colourless
_exptl_crystal_density_diffrn 1.13
_exptl_crystal_density_method 'not measured'
_exptl_crystal_description prism
_exptl_crystal_F_000 416.0
_exptl_crystal_size_max 0.25
_exptl_crystal_size_mid 0.15
_exptl_crystal_size_min 0.12
_refine_diff_density_max 0.38
_refine_diff_density_min -0.31
_refine_ls_extinction_method none
_refine_ls_goodness_of_fit_ref 1.06
_refine_ls_hydrogen_treatment noref
_refine_ls_number_parameters 118
_refine_ls_number_reflns 3606
_refine_ls_R_factor_gt 0.046
_refine_ls_shift/su_max 0.006
_refine_ls_structure_factor_coef F
_refine_ls_weighting_details 'w = 1/[\s^2^(F) + 0.0004F^2^]'
_refine_ls_weighting_scheme calc
_refine_ls_wR_factor_ref 0.057
_reflns_number_gt 2582
_reflns_number_total 3606
_reflns_threshold_expression I>2\s(I)
_cod_data_source_file cg100883s_si_005.cif
_cod_data_source_block drb350
_cod_database_code 4502031

loop_
_space_group_symop_id
_space_group_symop_operation_xyz
1 x,y,z
2 -x,1/2+y,1/2-z
3 -x,-y,-z
4 x,1/2-y,1/2+z

loop_
_atom_site_label
_atom_site_fract_x
_atom_site_fract_y
_atom_site_fract_z
_atom_site_U_iso_or_equiv
_atom_site_adp_type
_atom_site_type_symbol
_atom_site_occupancy
O1 0.47758(13) 0.35364(7) 0.15832(5) 0.0231(2) Uani O 1.0
O2 0.19937(13) 0.15088(6) 0.52821(5) 0.0208(2) Uani O 1.0
C1 0.17300(17) 0.37077(9) 0.35715(6) 0.0184(2) Uani C 1.0
C2 0.19269(17) 0.34705(10) 0.26169(6) 0.0212(2) Uani C 1.0
C3 0.40445(17) 0.40676(9) 0.23559(6) 0.0185(2) Uani C 1.0
C4 0.55632(17) 0.37889(9) 0.31059(6) 0.0188(2) Uani C 1.0
C5 0.41291(17) 0.38727(8) 0.39007(6) 0.0173(2) Uani C 1.0
C6 0.44421(16) 0.29130(9) 0.45763(6) 0.0183(2) Uani C 1.0
C7 0.21559(17) 0.26637(8) 0.49134(6) 0.0175(2) Uani C 1.0
C8 0.07677(18) 0.27078(10) 0.41036(6) 0.0228(2) Uani C 1.0
C9 0.37750(23) 0.53910(10) 0.22279(8) 0.0316(3) Uani C 1.0
C10 0.14537(21) 0.35753(10) 0.55652(7) 0.0276(2) Uani C 1.0
OW1 0.18093(14) -0.04252(8) 0.41478(6) 0.0351(2) Uani O 1.0
H1O1 0.6051 0.3924 0.1310 0.023 Uani H 1.0
H1O2 0.3038 0.1492 0.5770 0.021 Uani H 1.0
HC1 0.0887 0.4448 0.3666 0.018 Uani H 1.0
H1C2 0.0670 0.3819 0.2302 0.021 Uani H 1.0
H2C2 0.1994 0.2605 0.2503 0.021 Uani H 1.0
H1C4 0.6772 0.4375 0.3136 0.019 Uani H 1.0
H2C4 0.6180 0.2978 0.3049 0.019 Uani H 1.0
HC5 0.4294 0.4668 0.4167 0.017 Uani H 1.0
H1C6 0.5411 0.3200 0.5044 0.018 Uani H 1.0
H2C6 0.5079 0.2187 0.4318 0.018 Uani H 1.0
H1C8 -0.0780 0.2879 0.4245 0.023 Uani H 1.0
H2C8 0.0857 0.1944 0.3790 0.023 Uani H 1.0
H1C9 0.3265 0.5759 0.2768 0.032 Uani H 1.0
H2C9 0.5199 0.5743 0.2064 0.032 Uani H 1.0
H3C9 0.2685 0.5539 0.1768 0.032 Uani H 1.0
H1C10 0.1563 0.4381 0.5312 0.028 Uani H 1.0
H2C10 -0.0081 0.3420 0.5735 0.028 Uani H 1.0
H3C10 0.2417 0.3524 0.6077 0.028 Uani H 1.0
H1OW1 0.1990 0.0278 0.4524 0.035 Uani H 1.0
H2OW1 0.0470 -0.0864 0.4313 0.035 Uani H 1.0

loop_
_atom_site_aniso_label
_atom_site_aniso_U_11
_atom_site_aniso_U_22
_atom_site_aniso_U_33
_atom_site_aniso_U_12
_atom_site_aniso_U_13
_atom_site_aniso_U_23
_atom_site_aniso_type_symbol
O1 0.0243(4) 0.0304(4) 0.0147(3) -0.0032(3) 0.0033(3) -0.0016(3) O
O2 0.0233(4) 0.0218(3) 0.0174(3) -0.0050(3) -0.0005(3) 0.0025(3) O
C1 0.0163(5) 0.0231(4) 0.0156(4) 0.0028(3) -0.0001(3) 0.0008(3) C
C2 0.0173(5) 0.0309(5) 0.0155(4) -0.0016(4) -0.0013(3) 0.0008(4) C
C3 0.0213(5) 0.0198(4) 0.0144(4) -0.0003(4) 0.0014(3) 0.0014(3) C
C4 0.0165(5) 0.0233(4) 0.0166(4) -0.0028(4) 0.0001(3) 0.0002(3) C
C5 0.0185(5) 0.0178(4) 0.0157(4) -0.0018(3) -0.0007(3) -0.0012(3) C
C6 0.0158(5) 0.0225(4) 0.0166(4) -0.0013(4) -0.0015(3) 0.0018(3) C
C7 0.0178(5) 0.0201(4) 0.0147(4) -0.0003(3) 0.0007(3) 0.0009(3) C
C8 0.0167(5) 0.0341(5) 0.0175(4) -0.0044(4) -0.0014(4) 0.0048(4) C
C9 0.0421(7) 0.0222(5) 0.0307(6) 0.0034(5) 0.0041(5) 0.0072(4) C
C10 0.0355(7) 0.0279(5) 0.0194(5) 0.0069(5) 0.0068(4) -0.0014(4) C
OW1 0.0289(5) 0.0361(5) 0.0404(5) -0.0070(4) 0.0155(4) -0.0135(4) O

loop_
_geom_angle_atom_site_label_1
_geom_angle_atom_site_label_2
_geom_angle_atom_site_label_3
_geom_angle
_geom_angle_site_symmetry_1
_geom_angle_site_symmetry_2
_geom_angle_site_symmetry_3
_geom_angle_publ_flag
C2 C1 C5 105.33(8) 1_555 1_555 1_555 no
C2 C1 C8 116.03(9) 1_555 1_555 1_555 no
C5 C1 C8 105.89(8) 1_555 1_555 1_555 no
C1 C2 C3 104.93(8) 1_555 1_555 1_555 no
O1 C3 C2 108.32(8) 1_555 1_555 1_555 no
O1 C3 C4 111.87(8) 1_555 1_555 1_555 no
O1 C3 C9 109.71(8) 1_555 1_555 1_555 no
C2 C3 C4 102.71(8) 1_555 1_555 1_555 no
C2 C3 C9 112.32(9) 1_555 1_555 1_555 no
C4 C3 C9 111.73(9) 1_555 1_555 1_555 no
C3 C4 C5 105.16(8) 1_555 1_555 1_555 no
C1 C5 C4 105.52(7) 1_555 1_555 1_555 no
C1 C5 C6 104.95(8) 1_555 1_555 1_555 no
C4 C5 C6 116.67(8) 1_555 1_555 1_555 no
C5 C6 C7 104.96(8) 1_555 1_555 1_555 no
O2 C7 C6 111.94(8) 1_555 1_555 1_555 no
O2 C7 C8 109.02(8) 1_555 1_555 1_555 no
O2 C7 C10 109.12(8) 1_555 1_555 1_555 no
C6 C7 C8 102.50(8) 1_555 1_555 1_555 no
C6 C7 C10 111.87(9) 1_555 1_555 1_555 no
C8 C7 C10 112.27(9) 1_555 1_555 1_555 no
C1 C8 C7 105.23(8) 1_555 1_555 1_555 no

loop_
_geom_bond_atom_site_label_1
_geom_bond_atom_site_label_2
_geom_bond_distance
_geom_bond_site_symmetry_1
_geom_bond_site_symmetry_2
_geom_bond_publ_flag
O1 C3 1.433(1) 1_555 1_555 no
O2 C7 1.438(1) 1_555 1_555 no
C1 C2 1.532(1) 1_555 1_555 no
C1 C5 1.576(1) 1_555 1_555 no
C1 C8 1.532(1) 1_555 1_555 no
C2 C3 1.529(2) 1_555 1_555 no
C3 C4 1.536(1) 1_555 1_555 no
C3 C9 1.525(1) 1_555 1_555 no
C4 C5 1.539(1) 1_555 1_555 no
C5 C6 1.534(1) 1_555 1_555 no
C6 C7 1.535(1) 1_555 1_555 no
C7 C8 1.533(1) 1_555 1_555 no
C7 C10 1.522(1) 1_555 1_555 no

loop_
_geom_torsion_atom_site_label_1
_geom_torsion_atom_site_label_2
_geom_torsion_atom_site_label_3
_geom_torsion_atom_site_label_4
_geom_torsion
_geom_torsion_site_symmetry_1
_geom_torsion_site_symmetry_2
_geom_torsion_site_symmetry_3
_geom_torsion_site_symmetry_4
_geom_torsion_publ_flag
C5 C1 C2 C3 -26.5(1) 1_555 1_555 1_555 1_555 no
C8 C1 C2 C3 -143.3(1) 1_555 1_555 1_555 1_555 no
C2 C1 C5 C4 3.0(1) 1_555 1_555 1_555 1_555 no
C2 C1 C5 C6 -120.8(1) 1_555 1_555 1_555 1_555 no
C8 C1 C5 C4 126.5(1) 1_555 1_555 1_555 1_555 no
C8 C1 C5 C6 2.7(1) 1_555 1_555 1_555 1_555 no
C2 C1 C8 C7 138.4(1) 1_555 1_555 1_555 1_555 no
C5 C1 C8 C7 21.9(1) 1_555 1_555 1_555 1_555 no
C1 C2 C3 O1 158.4(1) 1_555 1_555 1_555 1_555 no
C1 C2 C3 C4 39.9(1) 1_555 1_555 1_555 1_555 no
C1 C2 C3 C9 -80.3(1) 1_555 1_555 1_555 1_555 no
O1 C3 C4 C5 -153.8(1) 1_555 1_555 1_555 1_555 no
C2 C3 C4 C5 -37.8(1) 1_555 1_555 1_555 1_555 no
C9 C3 C4 C5 82.8(1) 1_555 1_555 1_555 1_555 no
C3 C4 C5 C1 21.4(1) 1_555 1_555 1_555 1_555 no
C3 C4 C5 C6 137.5(1) 1_555 1_555 1_555 1_555 no
C1 C5 C6 C7 -26.3(1) 1_555 1_555 1_555 1_555 no
C4 C5 C6 C7 -142.7(1) 1_555 1_555 1_555 1_555 no
C5 C6 C7 O2 156.6(1) 1_555 1_555 1_555 1_555 no
C5 C6 C7 C8 39.9(1) 1_555 1_555 1_555 1_555 no
C5 C6 C7 C10 -80.6(1) 1_555 1_555 1_555 1_555 no
O2 C7 C8 C1 -156.9(1) 1_555 1_555 1_555 1_555 no
C6 C7 C8 C1 -38.1(1) 1_555 1_555 1_555 1_555 no
C10 C7 C8 C1 82.1(1) 1_555 1_555 1_555 1_555 no
